data_1539935
loop_
_publ_author_name
'Weiss, A.'
'Plass, R.'

_publ_section_title
;
 Ueber die Kristallstruktur und Saeureeigenschaften von Al Br3 (S H2)
;
_journal_name_full 'Zeitschrift fuer Anorganische und Allgemeine Chemie'
_journal_page_first 390
_journal_page_last 400
_journal_volume 283
_journal_year 1956
_chemical_formula_sum 'Al Br3 H2 S'
_chemical_name_systematic 'Al Br3 (H2 S)'
_space_group_IT_number 164
_symmetry_space_group_name_Hall '-P 3 2"'
_symmetry_space_group_name_H-M 'P -3 m 1'
_cell_angle_alpha 90
_cell_angle_beta 90
_cell_angle_gamma 120
_cell_formula_units_Z 2
_cell_length_a 7.89
_cell_length_b 7.89
_cell_length_c 6.61
_cell_volume 356.358
_citation_journal_id_ASTM ZAACAB
_cod_data_source_file Weiss_ZAACAB_1956_1073.cif
_cod_data_source_block H2Al1Br3S1
_cod_original_cell_volume 356.3577
_cod_original_formula_sum 'H2 Al1 Br3 S1'
_cod_database_code 1539935

loop_
_symmetry_equiv_pos_as_xyz
x,y,z
-y,x-y,z
-x+y,-x,z
y,x,-z
-x,-x+y,-z
x-y,-y,-z
-x,-y,-z
y,-x+y,-z
x-y,x,-z
-y,-x,z
x,x-y,z
-x+y,y,z

loop_
_atom_site_label
_atom_site_type_symbol
_atom_site_fract_x
_atom_site_fract_y
_atom_site_fract_z
_atom_site_occupancy
_atom_site_U_iso_or_equiv
S1 S-2 0.3333 0.6667 -0.188 1 0.0
Al1 Al+3 0.3333 0.6667 0.17 1 0.0
Br1 Br-1 0.17 -0.17 0.283 1 0.0
